data_9000677
loop_
_publ_author_name
'Peacor, D. R.'
'Essene, E. J.'
'Brown, P. E.'
'Winter, G. A.'

_publ_section_title
;
 The crystal chemistry and petrogenesis of a magnesian rhodonite
;
_journal_name_full 'American Mineralogist'
_journal_page_first 1137
_journal_page_last 1142
_journal_volume 63
_journal_year 1978
_chemical_formula_sum 'Ca0.6 Mg0.86 Mn3.54 O15 Si5'
_chemical_name_mineral Rhodonite
_space_group_IT_number 2
_symmetry_space_group_name_Hall '-P 1 (1/2*x+1/2*y,1/2*x-1/2*y,-z)'
_symmetry_space_group_name_H-M 'C -1'
_cell_angle_alpha 108.55
_cell_angle_beta 103.02
_cell_angle_gamma 82.49
_cell_formula_units_Z 4
_cell_length_a 9.797
_cell_length_b 10.497
_cell_length_c 12.185
_cell_volume 1155.084
_database_code_amcsd 0000690
_exptl_crystal_density_diffrn 3.564
_cod_original_formula_sum 'Mn3.54 Mg.86 Ca.6 Si5 O15'
_cod_database_code 9000677

loop_
_space_group_symop_operation_xyz
x,y,z
1/2+x,1/2+y,z
-x,-y,-z
1/2-x,1/2-y,-z

loop_
_atom_site_label
_atom_site_fract_x
_atom_site_fract_y
_atom_site_fract_z
_atom_site_occupancy
_atom_site_U_iso_or_equiv
_atom_site_type_symbol
_atom_site_attached_hydrogens
Mn1 0.00123 0.03004 0.14764 0.89000 0.00887 Mn 0
Mg1 0.00123 0.03004 0.14764 0.11000 0.00887 Mg 0
Mn2 0.00119 0.12745 0.44535 0.86000 0.00937 Mn 0
Mg2 0.00119 0.12745 0.44535 0.14000 0.00937 Mg 0
Mn3 0.01589 0.20418 0.73086 0.86000 0.00912 Mn 0
Mg3 0.01589 0.20418 0.73086 0.14000 0.00912 Mg 0
Mn4 0.05527 0.26488 0.02469 0.53000 0.01178 Mn 0
Mg4 0.05527 0.26488 0.02469 0.47000 0.01178 Mg 0
Ca5 0.99616 0.35153 0.30258 0.60000 0.01406 Ca 0
Mn5 0.99616 0.35153 0.30258 0.40000 0.01406 Mn 0
Si1 0.20450 0.44870 0.91260 1.00000 0.00912 Si 0
Si2 0.21210 0.36550 0.65460 1.00000 0.00874 Si 0
Si3 0.21600 0.57870 0.53020 1.00000 0.00925 Si 0
Si4 0.21380 0.50610 0.26160 1.00000 0.00937 Si 0
Si5 0.20690 0.70150 0.12520 1.00000 0.00887 Si 0
Oa1 0.12760 0.07340 0.03900 1.00000 0.01279 O 0
Oa2 0.11920 0.15850 0.32190 1.00000 0.01292 O 0
Oa3 0.11510 0.92160 0.43590 1.00000 0.01267 O 0
Oa4 0.11850 0.01410 0.73240 1.00000 0.01216 O 0
Oa5 0.12740 0.78950 0.85470 1.00000 0.01178 O 0
Oa6 0.10050 0.83270 0.13010 1.00000 0.01241 O 0
Ob1 0.12690 0.32120 0.90460 1.00000 0.01494 O 0
Ob2 0.12450 0.23420 0.61140 1.00000 0.01330 O 0
Ob3 0.12730 0.71000 0.59110 1.00000 0.02001 O 0
Ob4 0.12540 0.38070 0.18350 1.00000 0.01532 O 0
Oc1 0.17010 0.46720 0.77880 1.00000 0.01292 O 0
Oc2 0.16020 0.45560 0.56320 1.00000 0.01735 O 0
Oc3 0.16490 0.53770 0.38750 1.00000 0.01393 O 0
Oc4 0.15950 0.64260 0.22150 1.00000 0.01241 O 0
Oc5 0.14650 0.59270 0.99580 1.00000 0.01127 O 0

loop_
_cod_changelog_entry_id
_cod_changelog_entry_author
_cod_changelog_entry_date
_cod_changelog_entry_text
1
;cod-tools version 3.8.0
Id: cif_guess_AMCSD_atom_types 9581 2023-05-17 12:35:41Z saulius
;
2023-05-18T08:39:12+03:00
;Derived atom types and hydrogen counts
from atom names that follow the AMCSD naming convention
(Wat == water, O-H == hydroxyl).
;

loop_
_cod_related_entry_id
_cod_related_entry_database
_cod_related_entry_code
1 AMCSD 0000690
